data_4112294
loop_
_publ_author_name
'Anthony Haynes'
'Peter M. Maitlis'
'George E. Morris'
'Glenn J. Sunley'
'Harry Adams'
'Peter W. Badger'
'Craig M. Bowers'
'David B. Cook'
'Paul I. P. Elliott'
'Talit Ghaffar'
'Helena Green'
'Tim R. Griffin'
'Marc Payne'
'Jean M. Pearson'
'Michael J. Taylor'
'Paul W. Vickers'
'Rob J. Watt'

_publ_section_title
;
 Promotion of Iridium-Catalyzed Methanol Carbonylation: Mechanistic
 Studies of the Cativa Process
;
_journal_name_full 'Journal of the American Chemical Society'
_journal_page_first 2847
_journal_page_last 2861
_journal_paper_doi 10.1021/ja039464y
_journal_volume 126
_journal_year 2004
_chemical_formula_sum 'C28 H23 As I3 Ir O3'
_chemical_formula_weight 1055.28
_chemical_name_systematic
; 
 ? 
;
_space_group_IT_number 14
_symmetry_cell_setting monoclinic
_symmetry_space_group_name_Hall '-P 2yn'
_symmetry_space_group_name_H-M 'P 1 21/n 1'
_atom_sites_solution_hydrogens geom
_atom_sites_solution_primary direct
_atom_sites_solution_secondary difmap
_audit_creation_method SHELXL-97
_cell_angle_alpha 90.00
_cell_angle_beta 110.277(4)
_cell_angle_gamma 90.00
_cell_formula_units_Z 4
_cell_length_a 12.351(3)
_cell_length_b 16.500(4)
_cell_length_c 15.971(4)
_cell_measurement_reflns_used 116
_cell_measurement_temperature 100(2)
_cell_volume 3053.1(13)
_computing_cell_refinement 'Bruker SMART'
_computing_data_collection 'Bruker SMART'
_computing_data_reduction 'Bruker SHELXTL'
_computing_molecular_graphics 'Bruker SHELXTL'
_computing_publication_material 'Bruker SHELXTL'
_computing_structure_refinement 'SHELXL-97 (Sheldrick, 1997)'
_computing_structure_solution 'SHELXS-97 (Sheldrick, 1990)'
_diffrn_ambient_temperature 100(2)
_diffrn_measured_fraction_theta_full 0.965
_diffrn_measured_fraction_theta_max 0.965
_diffrn_measurement_device_type 'CCD area detector'
_diffrn_measurement_method 'phi and omega scans'
_diffrn_radiation_monochromator graphite
_diffrn_radiation_source 'fine-focus sealed tube'
_diffrn_radiation_type MoK\a
_diffrn_radiation_wavelength 0.71073
_diffrn_reflns_av_R_equivalents 0.0400
_diffrn_reflns_av_sigmaI/netI 0.0449
_diffrn_reflns_limit_h_max 16
_diffrn_reflns_limit_h_min -16
_diffrn_reflns_limit_k_max 21
_diffrn_reflns_limit_k_min -21
_diffrn_reflns_limit_l_max 15
_diffrn_reflns_limit_l_min -21
_diffrn_reflns_number 19149
_diffrn_reflns_theta_full 28.29
_diffrn_reflns_theta_max 28.29
_diffrn_reflns_theta_min 1.81
_exptl_absorpt_coefficient_mu 8.509
_exptl_absorpt_correction_T_max 0.2681
_exptl_absorpt_correction_T_min 0.1244
_exptl_absorpt_correction_type empirical
_exptl_crystal_colour yellow
_exptl_crystal_density_diffrn 2.296
_exptl_crystal_description Needle
_exptl_crystal_F_000 1936
_exptl_crystal_size_max 0.42
_exptl_crystal_size_mid 0.21
_exptl_crystal_size_min 0.21
_refine_diff_density_max 1.946
_refine_diff_density_min -1.435
_refine_diff_density_rms 0.171
_refine_ls_extinction_method none
_refine_ls_goodness_of_fit_ref 1.007
_refine_ls_hydrogen_treatment mixed
_refine_ls_matrix_type full
_refine_ls_number_parameters 325
_refine_ls_number_reflns 7319
_refine_ls_number_restraints 0
_refine_ls_restrained_S_all 1.007
_refine_ls_R_factor_all 0.0434
_refine_ls_R_factor_gt 0.0325
_refine_ls_shift/su_max 0.001
_refine_ls_shift/su_mean 0.000
_refine_ls_structure_factor_coef Fsqd
_refine_ls_weighting_details 'calc w=1/[\s^2^(Fo^2^)+(0.0418P)^2^+0.0000P] where P=(Fo^2^+2Fc^2^)/3'
_refine_ls_weighting_scheme calc
_refine_ls_wR_factor_gt 0.0770
_refine_ls_wR_factor_ref 0.0809
_reflns_number_gt 5870
_reflns_number_total 7319
_reflns_threshold_expression >2sigma(I)
_cod_data_source_file ja039464ysi20031106_124248.cif
_cod_data_source_block iah89m
_cod_original_cell_volume 3053.1(12)
_cod_database_code 4112294

loop_
_symmetry_equiv_pos_as_xyz
'x, y, z'
'-x+1/2, y+1/2, -z+1/2'
'-x, -y, -z'
'x-1/2, -y-1/2, z-1/2'

loop_
_atom_site_label
_atom_site_type_symbol
_atom_site_fract_x
_atom_site_fract_y
_atom_site_fract_z
_atom_site_U_iso_or_equiv
_atom_site_adp_type
_atom_site_occupancy
_atom_site_symmetry_multiplicity
_atom_site_calc_flag
_atom_site_refinement_flags
Ir1 Ir 0.676637(16) 0.517811(12) 0.378789(13) 0.02160(6) Uani 1 1 d .
As1 As 0.18846(4) 0.39048(3) 0.99395(3) 0.02131(11) Uani 1 1 d .
I1 I 0.69014(3) 0.65840(2) 0.29722(2) 0.03030(9) Uani 1 1 d .
I2 I 0.44470(3) 0.53041(2) 0.33524(3) 0.03284(10) Uani 1 1 d .
I3 I 0.65021(3) 0.42599(2) 0.22342(3) 0.03779(11) Uani 1 1 d .
O1 O 0.6549(4) 0.3687(3) 0.4801(3) 0.0459(11) Uani 1 1 d .
O2 O 0.9297(3) 0.4975(2) 0.4053(3) 0.0344(9) Uani 1 1 d .
O3 O 0.8183(4) 0.5814(3) 0.5483(3) 0.0512(12) Uani 1 1 d .
C1 C 0.3024(4) 0.3122(3) 0.9926(3) 0.0230(11) Uani 1 1 d .
C2 C 0.3959(4) 0.2991(3) 1.0705(4) 0.0290(12) Uani 1 1 d .
H2 H 0.4025 0.3278 1.1222 0.035 Uiso 1 1 calc R
C3 C 0.4789(4) 0.2430(3) 1.0703(4) 0.0333(13) Uani 1 1 d .
H3 H 0.5427 0.2347 1.1217 0.040 Uiso 1 1 calc R
C4 C 0.4674(4) 0.1992(3) 0.9940(4) 0.0334(13) Uani 1 1 d .
H4 H 0.5227 0.1607 0.9946 0.040 Uiso 1 1 calc R
C5 C 0.3747(5) 0.2122(3) 0.9170(4) 0.0319(13) Uani 1 1 d .
H5 H 0.3682 0.1830 0.8657 0.038 Uiso 1 1 calc R
C6 C 0.2907(4) 0.2687(3) 0.9155(4) 0.0261(11) Uani 1 1 d .
H6 H 0.2276 0.2773 0.8637 0.031 Uiso 1 1 calc R
C7 C 0.1520(4) 0.3688(3) 1.0995(3) 0.0212(10) Uani 1 1 d .
C8 C 0.1191(4) 0.2912(3) 1.1130(4) 0.0267(11) Uani 1 1 d .
H8 H 0.1153 0.2503 1.0721 0.032 Uiso 1 1 calc R
C9 C 0.0915(4) 0.2753(3) 1.1890(4) 0.0288(12) Uani 1 1 d .
H9 H 0.0671 0.2238 1.1982 0.035 Uiso 1 1 calc R
C10 C 0.1003(4) 0.3352(3) 1.2498(4) 0.0285(12) Uani 1 1 d .
H10 H 0.0810 0.3243 1.3000 0.034 Uiso 1 1 calc R
C11 C 0.1375(5) 0.4120(3) 1.2379(4) 0.0303(12) Uani 1 1 d .
H11 H 0.1456 0.4517 1.2810 0.036 Uiso 1 1 calc R
C12 C 0.1628(4) 0.4299(3) 1.1621(3) 0.0268(11) Uani 1 1 d .
H12 H 0.1865 0.4816 1.1531 0.032 Uiso 1 1 calc R
C13 C 0.0538(4) 0.3777(3) 0.8893(3) 0.0237(11) Uani 1 1 d .
C14 C -0.0478(4) 0.3465(3) 0.8957(4) 0.0309(12) Uani 1 1 d .
H14 H -0.0513 0.3317 0.9509 0.037 Uiso 1 1 calc R
C15 C -0.1440(4) 0.3379(3) 0.8188(4) 0.0308(12) Uani 1 1 d .
H15 H -0.2123 0.3174 0.8225 0.037 Uiso 1 1 calc R
C16 C -0.1386(5) 0.3593(3) 0.7377(4) 0.0338(13) Uani 1 1 d .
H16 H -0.2032 0.3529 0.6864 0.041 Uiso 1 1 calc R
C17 C -0.0377(5) 0.3905(3) 0.7315(4) 0.0304(12) Uani 1 1 d .
H17 H -0.0350 0.4045 0.6758 0.036 Uiso 1 1 calc R
C18 C 0.0594(4) 0.4011(3) 0.8068(3) 0.0259(11) Uani 1 1 d .
H18 H 0.1265 0.4233 0.8026 0.031 Uiso 1 1 calc R
C19 C 0.2440(4) 0.4991(3) 0.9985(3) 0.0225(10) Uani 1 1 d .
C20 C 0.1696(4) 0.5590(3) 0.9474(4) 0.0284(12) Uani 1 1 d .
H20 H 0.0951 0.5462 0.9103 0.034 Uiso 1 1 calc R
C21 C 0.2097(5) 0.6374(3) 0.9537(4) 0.0330(13) Uani 1 1 d .
H21 H 0.1626 0.6776 0.9188 0.040 Uiso 1 1 calc R
C22 C 0.3189(5) 0.6572(4) 1.0112(4) 0.0357(14) Uani 1 1 d .
H22 H 0.3434 0.7108 1.0161 0.043 Uiso 1 1 calc R
C23 C 0.3915(5) 0.5984(4) 1.0610(4) 0.0411(15) Uani 1 1 d .
H23 H 0.4653 0.6119 1.0988 0.049 Uiso 1 1 calc R
C24 C 0.3542(5) 0.5192(4) 1.0548(4) 0.0370(14) Uani 1 1 d .
H24 H 0.4030 0.4791 1.0884 0.044 Uiso 1 1 calc R
C25 C 0.6622(5) 0.4236(4) 0.4414(4) 0.0332(13) Uani 1 1 d .
C26 C 0.8365(4) 0.5056(3) 0.3973(4) 0.0270(12) Uani 1 1 d .
C27 C 0.7193(4) 0.5912(3) 0.5004(3) 0.0243(11) Uani 1 1 d .
C28 C 0.6384(5) 0.6418(4) 0.5141(4) 0.0367(13) Uani 1 1 d .
H28A H 0.5669 0.6369 0.4650 0.055 Uiso 1 1 calc R
H28B H 0.6652 0.6968 0.5183 0.055 Uiso 1 1 calc R
H28C H 0.6268 0.6269 0.5685 0.055 Uiso 1 1 calc R

loop_
_atom_site_aniso_label
_atom_site_aniso_U_11
_atom_site_aniso_U_22
_atom_site_aniso_U_33
_atom_site_aniso_U_23
_atom_site_aniso_U_13
_atom_site_aniso_U_12
Ir1 0.01842(10) 0.02333(11) 0.02096(11) 0.00054(8) 0.00416(7) -0.00013(7)
As1 0.0164(2) 0.0236(3) 0.0216(3) 0.0005(2) 0.00357(19) -0.00037(18)
I1 0.02848(18) 0.0306(2) 0.0333(2) 0.00727(15) 0.01250(15) 0.00141(14)
I2 0.01999(16) 0.0339(2) 0.0427(2) 0.00145(16) 0.00850(15) -0.00031(13)
I3 0.03087(19) 0.0461(2) 0.0289(2) -0.01245(17) 0.00074(15) 0.00531(16)
O1 0.055(3) 0.037(3) 0.062(3) 0.014(2) 0.041(2) 0.012(2)
O2 0.0216(19) 0.044(2) 0.036(2) 0.0039(18) 0.0083(17) 0.0013(16)
O3 0.042(3) 0.073(3) 0.035(3) -0.010(2) 0.009(2) 0.007(2)
C1 0.018(2) 0.023(3) 0.028(3) 0.005(2) 0.008(2) -0.0003(19)
C2 0.022(2) 0.031(3) 0.030(3) 0.005(2) 0.004(2) 0.002(2)
C3 0.022(3) 0.036(3) 0.035(3) 0.009(3) 0.001(2) 0.002(2)
C4 0.022(2) 0.027(3) 0.056(4) 0.006(3) 0.019(3) 0.002(2)
C5 0.038(3) 0.027(3) 0.037(3) 0.004(2) 0.021(3) 0.003(2)
C6 0.024(2) 0.029(3) 0.026(3) 0.007(2) 0.009(2) 0.001(2)
C7 0.016(2) 0.027(3) 0.020(3) 0.001(2) 0.0053(19) 0.0019(19)
C8 0.023(2) 0.026(3) 0.028(3) -0.003(2) 0.005(2) 0.001(2)
C9 0.029(3) 0.024(3) 0.032(3) 0.007(2) 0.008(2) 0.001(2)
C10 0.025(3) 0.038(3) 0.022(3) -0.003(2) 0.007(2) 0.001(2)
C11 0.034(3) 0.029(3) 0.023(3) -0.006(2) 0.004(2) 0.005(2)
C12 0.025(2) 0.027(3) 0.024(3) 0.001(2) 0.002(2) 0.002(2)
C13 0.020(2) 0.026(3) 0.021(3) 0.000(2) 0.003(2) 0.0039(19)
C14 0.026(3) 0.037(3) 0.028(3) -0.005(2) 0.007(2) -0.003(2)
C15 0.023(3) 0.034(3) 0.030(3) -0.002(2) 0.004(2) -0.005(2)
C16 0.026(3) 0.037(3) 0.030(3) -0.006(3) -0.001(2) -0.001(2)
C17 0.037(3) 0.035(3) 0.018(3) 0.000(2) 0.007(2) 0.000(2)
C18 0.026(3) 0.027(3) 0.026(3) -0.001(2) 0.010(2) 0.002(2)
C19 0.020(2) 0.024(3) 0.022(3) 0.000(2) 0.005(2) -0.0033(19)
C20 0.021(2) 0.035(3) 0.028(3) 0.002(2) 0.006(2) 0.002(2)
C21 0.036(3) 0.027(3) 0.038(3) 0.006(2) 0.015(3) 0.003(2)
C22 0.034(3) 0.033(3) 0.043(4) -0.002(3) 0.017(3) -0.011(2)
C23 0.029(3) 0.041(4) 0.046(4) 0.000(3) 0.005(3) -0.011(3)
C24 0.024(3) 0.035(3) 0.041(4) 0.007(3) -0.004(2) -0.003(2)
C25 0.025(3) 0.033(3) 0.045(4) -0.003(3) 0.015(3) 0.005(2)
C26 0.028(3) 0.025(3) 0.028(3) 0.001(2) 0.009(2) 0.004(2)
C27 0.015(2) 0.034(3) 0.017(3) 0.013(2) -0.0027(19) -0.012(2)
C28 0.038(3) 0.037(3) 0.030(3) -0.004(3) 0.005(3) -0.005(3)

loop_
_atom_type_symbol
_atom_type_description
_atom_type_scat_dispersion_real
_atom_type_scat_dispersion_imag
_atom_type_scat_source
C C 0.0033 0.0016 'International Tables Vol C Tables 4.2.6.8 and 6.1.1.4'
H H 0.0000 0.0000 'International Tables Vol C Tables 4.2.6.8 and 6.1.1.4'
O O 0.0106 0.0060 'International Tables Vol C Tables 4.2.6.8 and 6.1.1.4'
As As 0.0499 2.0058 'International Tables Vol C Tables 4.2.6.8 and 6.1.1.4'
I I -0.4742 1.8119 'International Tables Vol C Tables 4.2.6.8 and 6.1.1.4'
Ir Ir -1.4442 7.9887 'International Tables Vol C Tables 4.2.6.8 and 6.1.1.4'

loop_
_geom_angle_atom_site_label_1
_geom_angle_atom_site_label_2
_geom_angle_atom_site_label_3
_geom_angle
C25 Ir1 C26 96.5(2)
C25 Ir1 C27 91.4(2)
C26 Ir1 C27 90.2(2)
C25 Ir1 I1 175.71(17)
C26 Ir1 I1 86.07(16)
C27 Ir1 I1 85.20(12)
C25 Ir1 I2 85.06(16)
C26 Ir1 I2 174.22(17)
C27 Ir1 I2 95.34(12)
I1 Ir1 I2 92.688(13)
C25 Ir1 I3 91.15(18)
C26 Ir1 I3 82.96(17)
C27 Ir1 I3 172.93(12)
I1 Ir1 I3 92.56(2)
I2 Ir1 I3 91.464(13)
C19 As1 C1 112.2(2)
C19 As1 C13 109.1(2)
C1 As1 C13 109.5(2)
C19 As1 C7 109.4(2)
C1 As1 C7 106.3(2)
C13 As1 C7 110.4(2)
C6 C1 C2 120.8(5)
C6 C1 As1 120.4(4)
C2 C1 As1 118.7(4)
C3 C2 C1 119.3(5)
C4 C3 C2 120.2(5)
C5 C4 C3 120.4(5)
C4 C5 C6 120.3(6)
C1 C6 C5 119.0(5)
C8 C7 C12 121.2(5)
C8 C7 As1 118.7(4)
C12 C7 As1 120.1(4)
C7 C8 C9 119.0(5)
C10 C9 C8 120.0(5)
C9 C10 C11 121.0(5)
C12 C11 C10 120.1(5)
C11 C12 C7 118.7(5)
C14 C13 C18 120.8(5)
C14 C13 As1 120.5(4)
C18 C13 As1 118.7(4)
C15 C14 C13 119.3(5)
C16 C15 C14 120.3(5)
C15 C16 C17 120.3(5)
C16 C17 C18 121.0(5)
C17 C18 C13 118.3(5)
C24 C19 C20 120.4(5)
C24 C19 As1 120.5(4)
C20 C19 As1 119.0(4)
C21 C20 C19 118.2(5)
C20 C21 C22 121.0(5)
C23 C22 C21 120.6(5)
C22 C23 C24 119.6(5)
C23 C24 C19 120.2(5)
O1 C25 Ir1 178.5(6)
O2 C26 Ir1 177.7(5)
O3 C27 C28 127.8(5)
O3 C27 Ir1 111.5(4)
C28 C27 Ir1 120.7(4)

loop_
_geom_bond_atom_site_label_1
_geom_bond_atom_site_label_2
_geom_bond_distance
Ir1 C25 1.890(6)
Ir1 C26 1.903(5)
Ir1 C27 2.193(5)
Ir1 I1 2.6939(7)
Ir1 I2 2.7115(7)
Ir1 I3 2.8281(7)
As1 C19 1.911(5)
As1 C1 1.916(5)
As1 C13 1.918(5)
As1 C7 1.923(5)
O1 C25 1.118(7)
O2 C26 1.121(6)
O3 C27 1.208(6)
C1 C6 1.388(7)
C1 C2 1.389(7)
C2 C3 1.382(7)
C3 C4 1.381(8)
C4 C5 1.376(8)
C5 C6 1.389(7)
C7 C8 1.383(7)
C7 C12 1.393(7)
C8 C9 1.394(7)
C9 C10 1.363(8)
C10 C11 1.383(8)
C11 C12 1.383(8)
C13 C14 1.393(7)
C13 C18 1.397(7)
C14 C15 1.389(7)
C15 C16 1.366(8)
C16 C17 1.384(7)
C17 C18 1.384(7)
C19 C24 1.386(7)
C19 C20 1.403(7)
C20 C21 1.375(8)
C21 C22 1.382(8)
C22 C23 1.373(8)
C23 C24 1.378(8)
C27 C28 1.375(8)

loop_
_geom_torsion_atom_site_label_1
_geom_torsion_atom_site_label_2
_geom_torsion_atom_site_label_3
_geom_torsion_atom_site_label_4
_geom_torsion
C19 As1 C1 C6 -108.4(4)
C13 As1 C1 C6 12.9(5)
C7 As1 C1 C6 132.2(4)
C19 As1 C1 C2 72.4(4)
C13 As1 C1 C2 -166.3(4)
C7 As1 C1 C2 -47.0(4)
C6 C1 C2 C3 1.1(8)
As1 C1 C2 C3 -179.7(4)
C1 C2 C3 C4 -1.5(8)
C2 C3 C4 C5 1.4(8)
C3 C4 C5 C6 -0.9(8)
C2 C1 C6 C5 -0.6(7)
As1 C1 C6 C5 -179.8(4)
C4 C5 C6 C1 0.5(8)
C19 As1 C7 C8 -174.9(4)
C1 As1 C7 C8 -53.6(4)
C13 As1 C7 C8 65.1(4)
C19 As1 C7 C12 3.0(4)
C1 As1 C7 C12 124.3(4)
C13 As1 C7 C12 -117.1(4)
C12 C7 C8 C9 2.8(7)
As1 C7 C8 C9 -179.4(4)
C7 C8 C9 C10 -1.8(7)
C8 C9 C10 C11 -0.7(8)
C9 C10 C11 C12 2.2(8)
C10 C11 C12 C7 -1.2(7)
C8 C7 C12 C11 -1.3(7)
As1 C7 C12 C11 -179.1(4)
C19 As1 C13 C14 -127.7(4)
C1 As1 C13 C14 109.2(4)
C7 As1 C13 C14 -7.5(5)
C19 As1 C13 C18 51.5(4)
C1 As1 C13 C18 -71.6(4)
C7 As1 C13 C18 171.7(4)
C18 C13 C14 C15 0.8(8)
As1 C13 C14 C15 -180.0(4)
C13 C14 C15 C16 0.3(8)
C14 C15 C16 C17 -0.5(9)
C15 C16 C17 C18 -0.5(9)
C16 C17 C18 C13 1.6(8)
C14 C13 C18 C17 -1.8(8)
As1 C13 C18 C17 179.0(4)
C1 As1 C19 C24 -43.1(5)
C13 As1 C19 C24 -164.7(5)
C7 As1 C19 C24 74.5(5)
C1 As1 C19 C20 140.2(4)
C13 As1 C19 C20 18.6(5)
C7 As1 C19 C20 -102.2(4)
C24 C19 C20 C21 1.1(8)
As1 C19 C20 C21 177.9(4)
C19 C20 C21 C22 -2.3(8)
C20 C21 C22 C23 2.4(9)
C21 C22 C23 C24 -1.2(10)
C22 C23 C24 C19 0.0(10)
C20 C19 C24 C23 0.0(9)
As1 C19 C24 C23 -176.7(5)
C26 Ir1 C25 O1 75(18)
C27 Ir1 C25 O1 -16(18)
I1 Ir1 C25 O1 -52(19)
I2 Ir1 C25 O1 -111(18)
I3 Ir1 C25 O1 158(18)
C25 Ir1 C26 O2 102(13)
C27 Ir1 C26 O2 -166(13)
I1 Ir1 C26 O2 -81(13)
I2 Ir1 C26 O2 -3(14)
I3 Ir1 C26 O2 12(13)
C25 Ir1 C27 O3 77.9(4)
C26 Ir1 C27 O3 -18.6(4)
I1 Ir1 C27 O3 -104.6(4)
I2 Ir1 C27 O3 163.1(4)
I3 Ir1 C27 O3 -32.8(13)
C25 Ir1 C27 C28 -103.2(4)
C26 Ir1 C27 C28 160.3(4)
I1 Ir1 C27 C28 74.2(4)
I2 Ir1 C27 C28 -18.0(4)
I3 Ir1 C27 C28 146.1(8)
